data_1540247
loop_
_publ_author_name
'Leithe-Jasper, A.'
'Rogl, P.'

_publ_section_title
;
 The crystal structure of Nd Fe1-x Sb2 and isotypic compounds RE(Fe,
 Co)1-x Sb2 (RE = La, Ce, Pr, Sm, Gd)
;
_journal_name_full 'Journal of Alloys Compd.'
_journal_page_first 133
_journal_page_last 136
_journal_volume 203
_journal_year 1994
_chemical_formula_sum 'Fe0.6 Nd Sb2'
_chemical_name_systematic 'Fe Nd Sb2'
_space_group_IT_number 129
_symmetry_space_group_name_Hall 'P 4ab 2ab -1ab'
_symmetry_space_group_name_H-M 'P 4/n m m :1'
_cell_angle_alpha 90
_cell_angle_beta 90
_cell_angle_gamma 90
_cell_formula_units_Z 2
_cell_length_a 4.3514
_cell_length_b 4.3514
_cell_length_c 9.6518
_cell_volume 182.754
_citation_journal_id_ASTM JALCEU
_cod_data_source_file Leithe-Jasper_JALCEU_1994_934.cif
_cod_data_source_block Fe0.6Nd1Sb2
_cod_original_cell_volume 182.7538
_cod_original_sg_symbol_Hall '-P 4a 2a (x-1/4,y+1/4,z)'
_cod_original_formula_sum 'Fe0.6 Nd1 Sb2'
_cod_database_code 1540247

loop_
_symmetry_equiv_pos_as_xyz
x,y,z
-y+1/2,x+1/2,z
-x,-y,z
y+1/2,-x+1/2,z
x+1/2,-y+1/2,-z
y,x,-z
-x+1/2,y+1/2,-z
-y,-x,-z
-x+1/2,-y+1/2,-z
y,-x,-z
x+1/2,y+1/2,-z
-y,x,-z
-x,y,z
-y+1/2,-x+1/2,z
x,-y,z
y+1/2,x+1/2,z

loop_
_atom_site_label
_atom_site_type_symbol
_atom_site_fract_x
_atom_site_fract_y
_atom_site_fract_z
_atom_site_occupancy
_atom_site_U_iso_or_equiv
Nd1 Nd 0 0.5 0.242 1 0.0
Sb2 Sb 0 0.5 0.8735 1 0.0
Fe1 Fe 0 0 0 0.6 0.0
Sb1 Sb 0 0 0.5 1 0.0
